data_7127566
loop_
_publ_author_name
'Xie, Lihua'
'Li, Yi'
'Dong, Shunxi'
'Feng, Xiaoming'
'Liu, Xiaohua'

_publ_section_title
;
 Catalytic asymmetric formal [3+2] cycloaddition of isatogens with
 azlactones to construct indolin-3-one derivatives.
;
_journal_issue 2
_journal_name_full 'Chemical communications (Cambridge, England)'
_journal_page_first 239
_journal_page_last 242
_journal_paper_doi 10.1039/d0cc06418a
_journal_volume 57
_journal_year 2021
_chemical_formula_moiety 'C27 H21 Cl N2 O4'
_chemical_formula_sum 'C27 H21 Cl N2 O4'
_chemical_formula_weight 472.91
_space_group_crystal_system monoclinic
_space_group_IT_number 14
_space_group_name_Hall '-P 2yn'
_space_group_name_H-M_alt 'P 1 21/n 1'
_atom_sites_solution_hydrogens mixed
_atom_sites_solution_primary dual
_atom_sites_solution_secondary difmap
_audit_creation_method SHELXL-2017/1
_audit_update_record
;
2019-12-19 deposited with the CCDC.	2020-11-20 downloaded from the CCDC.
;
_cell_angle_alpha 90
_cell_angle_beta 97.004(4)
_cell_angle_gamma 90
_cell_formula_units_Z 4
_cell_length_a 11.6645(7)
_cell_length_b 10.8473(7)
_cell_length_c 18.3820(11)
_cell_measurement_reflns_used 8413
_cell_measurement_temperature 203(2)
_cell_measurement_theta_max 68.11
_cell_measurement_theta_min 4.27
_cell_volume 2308.5(2)
_computing_cell_refinement 'Bruker SAINT'
_computing_data_collection 'Bruker APEX3'
_computing_data_reduction 'Bruker SAINT'
_computing_molecular_graphics 'Bruker SHELXTL'
_computing_publication_material 'Bruker SHELXTL'
_computing_structure_refinement 'SHELXL-2017/1 (Sheldrick, 2017)'
_computing_structure_solution 'SHELXT (version 2014/5)'
_diffrn_ambient_temperature 203(2)
_diffrn_measured_fraction_theta_full 0.999
_diffrn_measured_fraction_theta_max 0.987
_diffrn_measurement_device_type 'Bruker D8 Photon II'
_diffrn_radiation_type CuK\a
_diffrn_radiation_wavelength 1.54178
_diffrn_reflns_av_R_equivalents 0.1593
_diffrn_reflns_av_unetI/netI 0.0607
_diffrn_reflns_Laue_measured_fraction_full 0.999
_diffrn_reflns_Laue_measured_fraction_max 0.987
_diffrn_reflns_limit_h_max 14
_diffrn_reflns_limit_h_min -14
_diffrn_reflns_limit_k_max 11
_diffrn_reflns_limit_k_min -13
_diffrn_reflns_limit_l_max 22
_diffrn_reflns_limit_l_min -22
_diffrn_reflns_number 74938
_diffrn_reflns_point_group_measured_fraction_full 0.999
_diffrn_reflns_point_group_measured_fraction_max 0.987
_diffrn_reflns_theta_full 67.679
_diffrn_reflns_theta_max 69.066
_diffrn_reflns_theta_min 4.266
_exptl_absorpt_coefficient_mu 1.775
_exptl_absorpt_correction_T_max 0.9564
_exptl_absorpt_correction_T_min 0.7390
_exptl_absorpt_correction_type numerical
_exptl_absorpt_process_details 'SADABS (version 2016/2)'
_exptl_crystal_colour colourless
_exptl_crystal_density_diffrn 1.361
_exptl_crystal_description fragment
_exptl_crystal_F_000 984
_exptl_crystal_recrystallization_method 'Re-crystallisation from solvent: tolueney;diethyl ether; isopropyl alcohol'
_exptl_crystal_size_max 0.351
_exptl_crystal_size_mid 0.042
_exptl_crystal_size_min 0.018
_refine_diff_density_max 0.401
_refine_diff_density_min -0.351
_refine_diff_density_rms 0.079
_refine_ls_extinction_method none
_refine_ls_goodness_of_fit_ref 0.997
_refine_ls_hydrogen_treatment mixed
_refine_ls_matrix_type full
_refine_ls_number_parameters 311
_refine_ls_number_reflns 4243
_refine_ls_number_restraints 1
_refine_ls_restrained_S_all 0.997
_refine_ls_R_factor_all 0.1384
_refine_ls_R_factor_gt 0.0844
_refine_ls_shift/su_max 0.000
_refine_ls_shift/su_mean 0.000
_refine_ls_structure_factor_coef Fsqd
_refine_ls_weighting_details 'w=1/[\s^2^(Fo^2^)+(0.1883P)^2^] where P=(Fo^2^+2Fc^2^)/3'
_refine_ls_weighting_scheme calc
_refine_ls_wR_factor_gt 0.2334
_refine_ls_wR_factor_ref 0.2974
_reflns_Friedel_coverage 0.000
_reflns_number_gt 2177
_reflns_number_total 4243
_reflns_threshold_expression 'I > 2\s(I)'
_cod_data_source_file d0cc06418a2.cif
_cod_data_source_block xlh001
_cod_depositor_comments 'Adding full bibliography for 7127566.cif.'
_cod_original_sg_symbol_H-M 'P 21/n'
_cod_database_code 7127566
_shelx_shelxl_version_number 2017/1
_shelx_space_group_comment
; 
The symmetry employed for this shelxl refinement is uniquely defined 
by the following loop, which should always be used as a source of 
symmetry information in preference to the above space-group names. 
They are only intended as comments. 
;
_shelx_estimated_absorpt_t_min 0.575
_shelx_estimated_absorpt_t_max 0.969

loop_
_space_group_symop_operation_xyz
'x, y, z'
'-x+1/2, y+1/2, -z+1/2'
'-x, -y, -z'
'x-1/2, -y-1/2, z-1/2'

loop_
_atom_site_label
_atom_site_type_symbol
_atom_site_fract_x
_atom_site_fract_y
_atom_site_fract_z
_atom_site_U_iso_or_equiv
_atom_site_adp_type
_atom_site_occupancy
_atom_site_site_symmetry_order
_atom_site_calc_flag
_atom_site_refinement_flags_posn
_atom_site_refinement_flags_adp
_atom_site_refinement_flags_occupancy
_atom_site_disorder_assembly
_atom_site_disorder_group
Cl Cl 0.78633(14) 0.31780(17) 0.64494(8) 0.1015(6) Uani 1 1 d . . . . .
O1 O 0.5881(3) 0.7684(4) 0.4021(2) 0.0793(10) Uani 1 1 d . . . . .
O2 O 0.8225(3) 0.4519(3) 0.27139(17) 0.0677(8) Uani 1 1 d . . . . .
O3 O 0.8818(3) 0.5114(3) 0.38507(16) 0.0681(9) Uani 1 1 d . . . . .
O4 O 0.6014(3) 0.5151(3) 0.32405(17) 0.0656(8) Uani 1 1 d . . . . .
N1 N 0.8613(3) 0.6156(4) 0.43406(19) 0.0633(10) Uani 1 1 d . . . . .
N2 N 0.6733(3) 0.6752(4) 0.2666(2) 0.0594(9) Uani 1 1 d D . . . .
H2N H 0.655(5) 0.742(3) 0.239(3) 0.092(18) Uiso 1 1 d D . . . .
C1 C 0.6708(4) 0.7053(5) 0.4226(2) 0.0642(12) Uani 1 1 d . . . . .
C2 C 0.7887(4) 0.7079(5) 0.3903(2) 0.0636(11) Uani 1 1 d . . . . .
C3 C 0.7854(4) 0.6645(4) 0.3087(2) 0.0569(10) Uani 1 1 d . . . . .
C4 C 0.8247(4) 0.5316(5) 0.3169(2) 0.0616(11) Uani 1 1 d . . . . .
C5 C 0.5856(4) 0.5993(4) 0.2794(2) 0.0584(10) Uani 1 1 d . . . . .
C6 C 0.8322(4) 0.8380(5) 0.4055(3) 0.0748(14) Uani 1 1 d . . . . .
H6 H 0.785145 0.902623 0.376853 0.090 Uiso 1 1 calc R U . . .
C7 C 0.8776(5) 0.8765(6) 0.4817(3) 0.0920(18) Uani 1 1 d . . . . .
H7A H 0.885885 0.812368 0.520279 0.110 Uiso 1 1 calc R U . . .
H7B H 0.855747 0.959155 0.498290 0.110 Uiso 1 1 calc R U . . .
C8 C 0.9569(5) 0.8700(6) 0.4226(3) 0.0936(18) Uani 1 1 d . . . . .
H8A H 0.983623 0.948657 0.403146 0.112 Uiso 1 1 calc R U . . .
H8B H 1.013756 0.801893 0.425131 0.112 Uiso 1 1 calc R U . . .
C11 C 0.6864(4) 0.6213(5) 0.4843(2) 0.0634(11) Uani 1 1 d . . . . .
C12 C 0.7924(4) 0.5632(5) 0.4867(2) 0.0623(11) Uani 1 1 d . . . . .
C13 C 0.8271(4) 0.4710(5) 0.5354(3) 0.0711(13) Uani 1 1 d . . . . .
H13 H 0.900575 0.432861 0.536483 0.085 Uiso 1 1 calc R U . . .
C14 C 0.7497(5) 0.4360(5) 0.5831(3) 0.0767(14) Uani 1 1 d . . . . .
C15 C 0.6428(4) 0.4949(6) 0.5831(3) 0.0755(14) Uani 1 1 d . . . . .
H15 H 0.592504 0.470627 0.617417 0.091 Uiso 1 1 calc R U . . .
C16 C 0.6109(4) 0.5856(5) 0.5350(3) 0.0703(13) Uani 1 1 d . . . . .
H16 H 0.538351 0.625236 0.535142 0.084 Uiso 1 1 calc R U . . .
C21 C 0.4712(4) 0.6249(5) 0.2367(2) 0.0652(12) Uani 1 1 d . . . . .
C22 C 0.3963(4) 0.5266(6) 0.2205(3) 0.0785(14) Uani 1 1 d . . . . .
H22 H 0.417643 0.445809 0.236876 0.094 Uiso 1 1 calc R U . . .
C23 C 0.2901(5) 0.5481(7) 0.1803(3) 0.0913(18) Uani 1 1 d . . . . .
H23 H 0.239436 0.481005 0.167267 0.110 Uiso 1 1 calc R U . . .
C24 C 0.2574(5) 0.6651(8) 0.1590(3) 0.100(2) Uani 1 1 d . . . . .
H24 H 0.184257 0.678423 0.131346 0.120 Uiso 1 1 calc R U . . .
C25 C 0.3288(5) 0.7629(7) 0.1772(4) 0.102(2) Uani 1 1 d . . . . .
H25 H 0.304434 0.844172 0.163664 0.123 Uiso 1 1 calc R U . . .
C26 C 0.4367(5) 0.7433(6) 0.2154(3) 0.0872(17) Uani 1 1 d . . . . .
H26 H 0.487396 0.810863 0.227180 0.105 Uiso 1 1 calc R U . . .
C31 C 0.8755(4) 0.7342(5) 0.2678(3) 0.0658(12) Uani 1 1 d . . . . .
H31A H 0.855560 0.822964 0.265960 0.079 Uiso 1 1 calc R U . . .
H31B H 0.952552 0.725765 0.296544 0.079 Uiso 1 1 calc R U . . .
C32 C 0.8827(4) 0.6895(5) 0.1908(3) 0.0674(12) Uani 1 1 d . . . . .
C33 C 0.8105(5) 0.7342(5) 0.1316(3) 0.0803(14) Uani 1 1 d . . . . .
H33 H 0.756587 0.797451 0.138657 0.096 Uiso 1 1 calc R U . . .
C34 C 0.8160(6) 0.6875(6) 0.0618(3) 0.0980(19) Uani 1 1 d . . . . .
H34 H 0.765965 0.718465 0.021319 0.118 Uiso 1 1 calc R U . . .
C35 C 0.8950(6) 0.5951(7) 0.0514(4) 0.106(2) Uani 1 1 d . . . . .
H35 H 0.898691 0.563003 0.003638 0.127 Uiso 1 1 calc R U . . .
C36 C 0.9670(6) 0.5505(6) 0.1090(4) 0.0976(19) Uani 1 1 d . . . . .
H36 H 1.020599 0.487191 0.101580 0.117 Uiso 1 1 calc R U . . .
C37 C 0.9622(5) 0.5975(6) 0.1787(3) 0.0835(16) Uani 1 1 d . . . . .
H37 H 1.013496 0.566855 0.218672 0.100 Uiso 1 1 calc R U . . .

loop_
_atom_site_aniso_label
_atom_site_aniso_U_11
_atom_site_aniso_U_22
_atom_site_aniso_U_33
_atom_site_aniso_U_23
_atom_site_aniso_U_13
_atom_site_aniso_U_12
Cl 0.1065(12) 0.1321(14) 0.0690(9) 0.0282(8) 0.0232(8) 0.0019(9)
O1 0.074(2) 0.091(2) 0.077(2) -0.0033(18) 0.0206(18) 0.0136(18)
O2 0.069(2) 0.076(2) 0.0602(19) -0.0039(15) 0.0190(15) -0.0044(15)
O3 0.0625(19) 0.090(2) 0.0533(18) -0.0009(15) 0.0119(14) 0.0052(16)
O4 0.0611(18) 0.077(2) 0.0609(19) 0.0050(15) 0.0160(14) -0.0025(15)
N1 0.055(2) 0.087(3) 0.050(2) 0.0018(17) 0.0152(16) -0.0030(18)
N2 0.055(2) 0.072(2) 0.053(2) 0.0015(16) 0.0139(16) -0.0032(17)
C1 0.061(3) 0.083(3) 0.052(3) -0.008(2) 0.018(2) -0.005(2)
C2 0.059(3) 0.084(3) 0.049(2) -0.005(2) 0.013(2) -0.004(2)
C3 0.054(2) 0.069(3) 0.048(2) 0.0006(18) 0.0097(18) -0.0028(19)
C4 0.051(2) 0.083(3) 0.053(3) 0.001(2) 0.0163(19) -0.004(2)
C5 0.057(2) 0.070(3) 0.051(2) -0.0005(19) 0.0169(19) 0.000(2)
C6 0.079(3) 0.085(3) 0.062(3) -0.014(2) 0.014(2) -0.021(3)
C7 0.106(4) 0.112(4) 0.060(3) -0.024(3) 0.019(3) -0.036(3)
C8 0.099(4) 0.112(4) 0.073(4) -0.020(3) 0.024(3) -0.037(3)
C11 0.051(2) 0.091(3) 0.049(2) -0.007(2) 0.0094(19) -0.005(2)
C12 0.054(2) 0.086(3) 0.049(2) -0.004(2) 0.0131(19) -0.011(2)
C13 0.064(3) 0.099(4) 0.053(3) 0.001(2) 0.014(2) -0.003(2)
C14 0.081(3) 0.100(4) 0.051(3) 0.004(2) 0.014(2) -0.012(3)
C15 0.064(3) 0.117(4) 0.047(3) -0.003(3) 0.014(2) -0.021(3)
C16 0.057(3) 0.102(4) 0.053(3) -0.013(2) 0.012(2) -0.011(2)
C21 0.053(2) 0.093(3) 0.052(2) 0.003(2) 0.014(2) -0.002(2)
C22 0.066(3) 0.103(4) 0.068(3) -0.014(3) 0.014(2) -0.010(3)
C23 0.063(3) 0.139(6) 0.072(3) -0.010(3) 0.008(3) -0.014(3)
C24 0.063(3) 0.158(7) 0.078(4) 0.032(4) 0.002(3) -0.006(4)
C25 0.072(3) 0.128(5) 0.106(5) 0.052(4) 0.003(3) -0.001(4)
C26 0.065(3) 0.108(4) 0.089(4) 0.031(3) 0.009(3) -0.004(3)
C31 0.062(3) 0.082(3) 0.056(3) -0.005(2) 0.017(2) -0.012(2)
C32 0.066(3) 0.079(3) 0.061(3) -0.004(2) 0.023(2) -0.008(2)
C33 0.099(4) 0.086(3) 0.059(3) -0.002(2) 0.025(3) 0.002(3)
C34 0.118(5) 0.121(5) 0.058(3) -0.003(3) 0.024(3) 0.003(4)
C35 0.107(5) 0.144(6) 0.073(4) -0.030(4) 0.040(4) -0.006(4)
C36 0.094(4) 0.108(5) 0.099(5) -0.018(4) 0.049(4) -0.002(3)
C37 0.069(3) 0.107(4) 0.082(4) -0.004(3) 0.037(3) 0.000(3)

loop_
_atom_type_symbol
_atom_type_description
_atom_type_scat_dispersion_real
_atom_type_scat_dispersion_imag
_atom_type_scat_source
C C 0.0181 0.0091 'International Tables Vol C Tables 4.2.6.8 and 6.1.1.4'
H H 0.0000 0.0000 'International Tables Vol C Tables 4.2.6.8 and 6.1.1.4'
N N 0.0311 0.0180 'International Tables Vol C Tables 4.2.6.8 and 6.1.1.4'
O O 0.0492 0.0322 'International Tables Vol C Tables 4.2.6.8 and 6.1.1.4'
Cl Cl 0.3639 0.7018 'International Tables Vol C Tables 4.2.6.8 and 6.1.1.4'

loop_
_geom_angle_atom_site_label_1
_geom_angle_atom_site_label_2
_geom_angle_atom_site_label_3
_geom_angle
_geom_angle_site_symmetry_1
_geom_angle_site_symmetry_3
_geom_angle_publ_flag
C4 O3 N1 109.8(3) . . ?
C12 N1 O3 104.5(3) . . ?
C12 N1 C2 107.5(3) . . ?
O3 N1 C2 108.0(3) . . ?
C5 N2 C3 120.9(4) . . ?
O1 C1 C11 128.4(4) . . ?
O1 C1 C2 125.3(4) . . ?
C11 C1 C2 106.0(4) . . ?
N1 C2 C6 111.8(4) . . ?
N1 C2 C1 104.6(4) . . ?
C6 C2 C1 103.7(4) . . ?
N1 C2 C3 105.2(4) . . ?
C6 C2 C3 115.2(4) . . ?
C1 C2 C3 116.0(4) . . ?
N2 C3 C4 112.0(4) . . ?
N2 C3 C31 108.9(4) . . ?
C4 C3 C31 107.3(4) . . ?
N2 C3 C2 113.8(3) . . ?
C4 C3 C2 102.6(4) . . ?
C31 C3 C2 112.1(4) . . ?
O2 C4 O3 119.5(4) . . ?
O2 C4 C3 129.4(4) . . ?
O3 C4 C3 110.7(4) . . ?
O4 C5 N2 120.9(4) . . ?
O4 C5 C21 122.9(4) . . ?
N2 C5 C21 116.2(4) . . ?
C8 C6 C7 60.8(3) . . ?
C8 C6 C2 123.5(5) . . ?
C7 C6 C2 120.4(5) . . ?
C6 C7 C8 59.5(3) . . ?
C6 C8 C7 59.7(3) . . ?
C12 C11 C16 118.7(5) . . ?
C12 C11 C1 109.7(4) . . ?
C16 C11 C1 131.3(4) . . ?
C13 C12 C11 123.0(4) . . ?
C13 C12 N1 125.5(4) . . ?
C11 C12 N1 111.5(4) . . ?
C12 C13 C14 116.8(5) . . ?
C13 C14 C15 121.6(5) . . ?
C13 C14 Cl 119.4(5) . . ?
C15 C14 Cl 119.0(4) . . ?
C16 C15 C14 120.6(4) . . ?
C15 C16 C11 119.4(5) . . ?
C22 C21 C26 119.8(5) . . ?
C22 C21 C5 118.1(5) . . ?
C26 C21 C5 122.1(5) . . ?
C23 C22 C21 119.0(6) . . ?
C24 C23 C22 120.6(6) . . ?
C25 C24 C23 120.7(6) . . ?
C24 C25 C26 119.7(6) . . ?
C25 C26 C21 120.1(6) . . ?
C32 C31 C3 114.5(4) . . ?
C33 C32 C37 118.6(5) . . ?
C33 C32 C31 121.9(4) . . ?
C37 C32 C31 119.5(5) . . ?
C32 C33 C34 120.5(6) . . ?
C33 C34 C35 119.8(7) . . ?
C36 C35 C34 120.4(6) . . ?
C35 C36 C37 119.9(6) . . ?
C36 C37 C32 120.8(6) . . ?

loop_
_geom_bond_atom_site_label_1
_geom_bond_atom_site_label_2
_geom_bond_distance
_geom_bond_site_symmetry_2
_geom_bond_publ_flag
Cl C14 1.733(6) . ?
O1 C1 1.205(6) . ?
O2 C4 1.201(5) . ?
O3 C4 1.362(5) . ?
O3 N1 1.483(5) . ?
O4 C5 1.227(5) . ?
N1 C12 1.447(5) . ?
N1 C2 1.483(6) . ?
N2 C5 1.355(5) . ?
N2 C3 1.440(6) . ?
C1 C11 1.449(7) . ?
C1 C2 1.563(6) . ?
C2 C6 1.514(7) . ?
C2 C3 1.568(6) . ?
C3 C4 1.514(7) . ?
C3 C31 1.560(6) . ?
C5 C21 1.490(6) . ?
C6 C8 1.492(7) . ?
C6 C7 1.495(7) . ?
C7 C8 1.512(8) . ?
C11 C12 1.384(6) . ?
C11 C16 1.412(6) . ?
C12 C13 1.371(7) . ?
C13 C14 1.384(7) . ?
C14 C15 1.401(8) . ?
C15 C16 1.344(7) . ?
C21 C22 1.387(7) . ?
C21 C26 1.387(8) . ?
C22 C23 1.383(8) . ?
C23 C24 1.369(9) . ?
C24 C25 1.365(10) . ?
C25 C26 1.381(8) . ?
C31 C32 1.509(6) . ?
C32 C33 1.380(7) . ?
C32 C37 1.398(7) . ?
C33 C34 1.388(8) . ?
C34 C35 1.390(9) . ?
C35 C36 1.358(9) . ?
C36 C37 1.385(8) . ?

loop_
_geom_torsion_atom_site_label_1
_geom_torsion_atom_site_label_2
_geom_torsion_atom_site_label_3
_geom_torsion_atom_site_label_4
_geom_torsion
_geom_torsion_site_symmetry_1
_geom_torsion_site_symmetry_2
_geom_torsion_site_symmetry_3
_geom_torsion_site_symmetry_4
_geom_torsion_publ_flag
C4 O3 N1 C12 112.2(4) . . . . ?
C4 O3 N1 C2 -2.1(4) . . . . ?
C12 N1 C2 C6 112.0(4) . . . . ?
O3 N1 C2 C6 -135.8(4) . . . . ?
C12 N1 C2 C1 0.4(5) . . . . ?
O3 N1 C2 C1 112.6(3) . . . . ?
C12 N1 C2 C3 -122.3(4) . . . . ?
O3 N1 C2 C3 -10.1(4) . . . . ?
O1 C1 C2 N1 179.4(4) . . . . ?
C11 C1 C2 N1 4.1(5) . . . . ?
O1 C1 C2 C6 62.1(6) . . . . ?
C11 C1 C2 C6 -113.3(4) . . . . ?
O1 C1 C2 C3 -65.2(6) . . . . ?
C11 C1 C2 C3 119.5(4) . . . . ?
C5 N2 C3 C4 45.1(5) . . . . ?
C5 N2 C3 C31 163.5(4) . . . . ?
C5 N2 C3 C2 -70.7(5) . . . . ?
N1 C2 C3 N2 138.5(4) . . . . ?
C6 C2 C3 N2 -97.9(5) . . . . ?
C1 C2 C3 N2 23.4(6) . . . . ?
N1 C2 C3 C4 17.3(4) . . . . ?
C6 C2 C3 C4 140.9(4) . . . . ?
C1 C2 C3 C4 -97.8(5) . . . . ?
N1 C2 C3 C31 -97.5(4) . . . . ?
C6 C2 C3 C31 26.1(6) . . . . ?
C1 C2 C3 C31 147.5(4) . . . . ?
N1 O3 C4 O2 -173.3(3) . . . . ?
N1 O3 C4 C3 14.2(4) . . . . ?
N2 C3 C4 O2 46.4(6) . . . . ?
C31 C3 C4 O2 -72.9(6) . . . . ?
C2 C3 C4 O2 168.8(4) . . . . ?
N2 C3 C4 O3 -142.0(3) . . . . ?
C31 C3 C4 O3 98.6(4) . . . . ?
C2 C3 C4 O3 -19.6(4) . . . . ?
C3 N2 C5 O4 -4.4(6) . . . . ?
C3 N2 C5 C21 175.5(4) . . . . ?
N1 C2 C6 C8 34.1(6) . . . . ?
C1 C2 C6 C8 146.3(5) . . . . ?
C3 C2 C6 C8 -85.9(6) . . . . ?
N1 C2 C6 C7 -39.1(6) . . . . ?
C1 C2 C6 C7 73.1(6) . . . . ?
C3 C2 C6 C7 -159.1(5) . . . . ?
C2 C6 C7 C8 113.9(6) . . . . ?
C2 C6 C8 C7 -109.0(6) . . . . ?
O1 C1 C11 C12 177.5(5) . . . . ?
C2 C1 C11 C12 -7.3(5) . . . . ?
O1 C1 C11 C16 2.9(9) . . . . ?
C2 C1 C11 C16 178.1(5) . . . . ?
C16 C11 C12 C13 1.0(7) . . . . ?
C1 C11 C12 C13 -174.3(4) . . . . ?
C16 C11 C12 N1 -176.7(4) . . . . ?
C1 C11 C12 N1 8.0(5) . . . . ?
O3 N1 C12 C13 62.7(6) . . . . ?
C2 N1 C12 C13 177.3(5) . . . . ?
O3 N1 C12 C11 -119.7(4) . . . . ?
C2 N1 C12 C11 -5.1(5) . . . . ?
C11 C12 C13 C14 0.6(8) . . . . ?
N1 C12 C13 C14 178.0(4) . . . . ?
C12 C13 C14 C15 -2.1(8) . . . . ?
C12 C13 C14 Cl 178.7(4) . . . . ?
C13 C14 C15 C16 1.9(8) . . . . ?
Cl C14 C15 C16 -178.9(4) . . . . ?
C14 C15 C16 C11 -0.1(8) . . . . ?
C12 C11 C16 C15 -1.3(7) . . . . ?
C1 C11 C16 C15 172.9(5) . . . . ?
O4 C5 C21 C22 -29.4(6) . . . . ?
N2 C5 C21 C22 150.7(4) . . . . ?
O4 C5 C21 C26 148.1(5) . . . . ?
N2 C5 C21 C26 -31.8(6) . . . . ?
C26 C21 C22 C23 3.1(7) . . . . ?
C5 C21 C22 C23 -179.4(4) . . . . ?
C21 C22 C23 C24 -2.5(8) . . . . ?
C22 C23 C24 C25 -0.1(10) . . . . ?
C23 C24 C25 C26 2.1(10) . . . . ?
C24 C25 C26 C21 -1.5(10) . . . . ?
C22 C21 C26 C25 -1.1(8) . . . . ?
C5 C21 C26 C25 -178.5(5) . . . . ?
N2 C3 C31 C32 -57.7(5) . . . . ?
C4 C3 C31 C32 63.7(5) . . . . ?
C2 C3 C31 C32 175.5(4) . . . . ?
C3 C31 C32 C33 86.2(6) . . . . ?
C3 C31 C32 C37 -91.8(5) . . . . ?
C37 C32 C33 C34 0.8(8) . . . . ?
C31 C32 C33 C34 -177.3(5) . . . . ?
C32 C33 C34 C35 -0.2(9) . . . . ?
C33 C34 C35 C36 -0.1(10) . . . . ?
C34 C35 C36 C37 -0.3(10) . . . . ?
C35 C36 C37 C32 0.9(9) . . . . ?
C33 C32 C37 C36 -1.2(8) . . . . ?
C31 C32 C37 C36 176.9(5) . . . . ?
